data_4031331
loop_
_publ_author_name
'Wauters, I.'
'Goossens, H.'
'Delbeke, E.'
'Muylaert, K.'
'Roman, B. I.'
'Van Hecke, K.'
'Van Speybroeck, V.'
'Stevens, C. V.'

_publ_section_title
;
 Beyond the Diketopiperazine Family with Alternatively Bridged
 Brevianamide F Analogues.
;
_journal_issue 16
_journal_name_full 'The Journal of organic chemistry'
_journal_page_first 8046
_journal_page_last 8054
_journal_paper_doi 10.1021/acs.joc.5b01161
_journal_volume 80
_journal_year 2015
_chemical_absolute_configuration ad
_chemical_formula_moiety 'C16 H16 Cl N3 O'
_chemical_formula_sum 'C16 H16 Cl N3 O'
_chemical_formula_weight 301.77
_chemical_name_systematic
;
 ? 
;
_space_group_crystal_system orthorhombic
_space_group_IT_number 19
_space_group_name_Hall 'P 2ac 2ab'
_space_group_name_H-M_alt 'P 21 21 21'
_symmetry_space_group_name_Hall 'P 2ac 2ab'
_symmetry_space_group_name_H-M 'P 21 21 21'
_atom_sites_solution_hydrogens geom
_atom_sites_solution_primary direct
_atom_sites_solution_secondary difmap
_audit_creation_date 2012-11-28
_audit_creation_method
;
  Olex2 1.2
  (compiled Nov  5 2012 18:22:26, GUI svn.r4372)
;
_cell_angle_alpha 90.00
_cell_angle_beta 90.00
_cell_angle_gamma 90.00
_cell_formula_units_Z 4
_cell_length_a 7.20516(13)
_cell_length_b 10.1306(2)
_cell_length_c 19.4721(3)
_cell_measurement_reflns_used 4345
_cell_measurement_temperature 100(2)
_cell_measurement_theta_max 74.8513
_cell_measurement_theta_min 4.3605
_cell_volume 1421.32(4)
_computing_cell_refinement
;
CrysAlisPro, Agilent Technologies,
Version 1.171.36.20 (release 27-06-2012 CrysAlis171 .NET)
(compiled Jul 11 2012,15:38:31)
;
_computing_data_collection
;
CrysAlisPro, Agilent Technologies,
Version 1.171.36.20 (release 27-06-2012 CrysAlis171 .NET)
(compiled Jul 11 2012,15:38:31)
;
_computing_data_reduction
;
CrysAlisPro, Agilent Technologies,
Version 1.171.36.20 (release 27-06-2012 CrysAlis171 .NET)
(compiled Jul 11 2012,15:38:31)
;
_computing_molecular_graphics
;
O. V. Dolomanov, L. J. Bourhis, R. J. Gildea, J. A. K. Howard and H. Puschmann,
OLEX2: a complete structure solution, refinement and analysis program.
J. Appl. Cryst. (2009). 42, 339-341.
;
_computing_publication_material
;
O. V. Dolomanov, L. J. Bourhis, R. J. Gildea, J. A. K. Howard and H. Puschmann,
OLEX2: a complete structure solution, refinement and analysis program.
J. Appl. Cryst. (2009). 42, 339-341.
;
_computing_structure_refinement
;
SHELXL, G.M. Sheldrick, Acta Cryst.
(2008). A64, 112-122
;
_computing_structure_solution
;
SHELXS, G.M. Sheldrick, Acta Cryst.
(2008). A64, 112-122
;
_diffrn_ambient_temperature 100.0
_diffrn_detector_area_resol_mean 10.4839
_diffrn_measured_fraction_theta_full 0.9946
_diffrn_measured_fraction_theta_max 0.9946
_diffrn_measurement_details
;
  1 omega  -53.00   29.00   1.0000    1.0000
omega____ theta____ kappa____ phi______ frames
    -      -43.5000   48.0000  122.0000 82

  2 omega  -46.00   -9.00   1.0000    1.0000
omega____ theta____ kappa____ phi______ frames
    -      -43.5000   48.0000   26.0000 37

  3 omega   40.00   66.00   1.0000    1.0000
omega____ theta____ kappa____ phi______ frames
    -      109.1316  -48.0000  -26.0000 26

  4 omega   84.00  170.00   1.0000    1.0000
omega____ theta____ kappa____ phi______ frames
    -      109.1316   48.0000 -153.0000 86

  5 omega   43.00   69.00   1.0000    1.0000
omega____ theta____ kappa____ phi______ frames
    -      109.1316  -48.0000 -122.0000 26

  6 omega   83.00  178.00   1.0000    1.0000
omega____ theta____ kappa____ phi______ frames
    -      109.1316   48.0000  -57.0000 95

  7 omega   50.00   96.00   1.0000    1.0000
omega____ theta____ kappa____ phi______ frames
    -       41.6798 -125.0000 -180.0000 46

  8 omega -119.00  -84.00   1.0000    1.0000
omega____ theta____ kappa____ phi______ frames
    -      -43.5000  -94.0000 -120.0000 35

  9 omega -125.00  -81.00   1.0000    1.0000
omega____ theta____ kappa____ phi______ frames
    -      -43.5000  -94.0000  150.0000 44

 10 omega -125.00  -98.00   1.0000    1.0000
omega____ theta____ kappa____ phi______ frames
    -      -43.5000  -94.0000  120.0000 27

 11 omega   34.00   63.00   1.0000    1.0000
omega____ theta____ kappa____ phi______ frames
    -      109.1316  -30.0000  -90.0000 29

 12 omega   34.00   70.00   1.0000    1.0000
omega____ theta____ kappa____ phi______ frames
    -      109.1316  -30.0000   30.0000 36

 13 omega   37.00  102.00   1.0000    1.0000
omega____ theta____ kappa____ phi______ frames
    -      109.1316  -94.0000   90.0000 65

 14 omega   34.00   87.00   1.0000    1.0000
omega____ theta____ kappa____ phi______ frames
    -      109.1316  -30.0000  -60.0000 53

 15 omega   37.00   63.00   1.0000    1.0000
omega____ theta____ kappa____ phi______ frames
    -      109.1316  -30.0000   60.0000 26

 16 omega   48.00   91.00   1.0000    1.0000
omega____ theta____ kappa____ phi______ frames
    -      109.1316  -45.0000 -180.0000 43
;
_diffrn_measurement_device_type 'SuperNova, Dual, Cu at zero, Atlas'
_diffrn_measurement_method '\w scans'
_diffrn_orient_matrix_UB_11 -0.0679083000
_diffrn_orient_matrix_UB_12 0.0599246000
_diffrn_orient_matrix_UB_13 -0.0682526000
_diffrn_orient_matrix_UB_21 0.1623681000
_diffrn_orient_matrix_UB_22 -0.0668730000
_diffrn_orient_matrix_UB_23 -0.0380010000
_diffrn_orient_matrix_UB_31 -0.1213565000
_diffrn_orient_matrix_UB_32 -0.1227349000
_diffrn_orient_matrix_UB_33 -0.0125754000
_diffrn_radiation_monochromator mirror
_diffrn_radiation_type 'Cu K\a'
_diffrn_radiation_wavelength 1.5418
_diffrn_reflns_av_R_equivalents 0.0226
_diffrn_reflns_av_unetI/netI 0.0267
_diffrn_reflns_limit_h_max 8
_diffrn_reflns_limit_h_min -8
_diffrn_reflns_limit_k_max 11
_diffrn_reflns_limit_k_min -12
_diffrn_reflns_limit_l_max 21
_diffrn_reflns_limit_l_min -23
_diffrn_reflns_number 6527
_diffrn_reflns_theta_full 72.02
_diffrn_reflns_theta_max 72.02
_diffrn_reflns_theta_min 4.92
_diffrn_source 'SuperNova (Cu) X-ray Source'
_exptl_absorpt_coefficient_mu 2.395
_exptl_absorpt_correction_T_max 0.958
_exptl_absorpt_correction_T_min 0.889
_exptl_absorpt_correction_type analytical
_exptl_absorpt_process_details
;
CrysAlisPro, Agilent Technologies,
Version 1.171.36.20 (release 27-06-2012 CrysAlis171 .NET)
(compiled Jul 11 2012,15:38:31)
Analytical numeric absorption correction using a multifaceted crystal
   model based on expressions derived by R.C. Clark & J.S. Reid.
(Clark, R. C. & Reid, J. S. (1995). Acta Cryst. A51, 887-897)
;
_exptl_crystal_colour colourless
_exptl_crystal_colour_primary colourless
_exptl_crystal_density_diffrn 1.410
_exptl_crystal_density_method 'not measured'
_exptl_crystal_description block
_exptl_crystal_F_000 632
_exptl_crystal_size_max 0.2609
_exptl_crystal_size_mid 0.1869
_exptl_crystal_size_min 0.0724
_refine_diff_density_max 0.160
_refine_diff_density_min -0.238
_refine_diff_density_rms 0.040
_refine_ls_abs_structure_details 'Flack H D (1983), Acta Cryst. A39, 876-881'
_refine_ls_abs_structure_Flack -0.001(11)
_refine_ls_extinction_method none
_refine_ls_goodness_of_fit_ref 1.032
_refine_ls_hydrogen_treatment mixed
_refine_ls_matrix_type full
_refine_ls_number_parameters 208
_refine_ls_number_reflns 2728
_refine_ls_number_restraints 2
_refine_ls_restrained_S_all 1.032
_refine_ls_R_factor_all 0.0286
_refine_ls_R_factor_gt 0.0273
_refine_ls_shift/su_max 0.000
_refine_ls_shift/su_mean 0.000
_refine_ls_structure_factor_coef Fsqd
_refine_ls_weighting_details 'calc w=1/[\s^2^(Fo^2^)+(0.0449P)^2^+0.1506P] where P=(Fo^2^+2Fc^2^)/3'
_refine_ls_weighting_scheme calc
_refine_ls_wR_factor_gt 0.0705
_refine_ls_wR_factor_ref 0.0716
_reflns_number_gt 2637
_reflns_number_total 2728
_reflns_threshold_expression >2sigma(I)
_cod_data_source_file jo5b01161_si_001.cif
_cod_data_source_block cs001
_cod_depositor_comments 'Adding full bibliography for 4031331.cif.'
_cod_database_code 4031331
_chemical_oxdiff_formula 'C16 H17 N3 O1 Cl1'
_reflns_odcompleteness_completeness 99.46
_reflns_odcompleteness_iscentric 1
_reflns_odcompleteness_theta 71.98
_olex2_refinement_description
;
1. Fixed Uiso
 At 1.2 times of:
  H5 of C5, H8 of C8, H13 of C13, H11 of C11, {H15A,H15B} of C15, {H4A,H4B}
  of C4, H9 of C9, {H14A,H14B} of C14, {H16A,H16B} of C16, H10 of C10
2. Restrained distances
 N1-H1
 0.88 with sigma of 0.01
 N2-H2
 0.88 with sigma of 0.01
3.a Ternary CH refined with riding coordinates and stretchable bonds:
 C5(H5), C13(H13)
3.b Secondary CH2 refined with riding coordinates and stretchable bonds:
 C4(H4A,H4B), C14(H14A,H14B), C15(H15A,H15B), C16(H16A,H16B)
3.c Aromatic/amide H refined with riding coordinates and stretchable bonds:
 C8(H8), C9(H9), C10(H10), C11(H11)
;

loop_
_space_group_symop_id
_space_group_symop_operation_xyz
1 'x, y, z'
2 '-x+1/2, -y, z+1/2'
3 'x+1/2, -y+1/2, -z'
4 '-x, y+1/2, -z+1/2'

loop_
_atom_site_label
_atom_site_type_symbol
_atom_site_fract_x
_atom_site_fract_y
_atom_site_fract_z
_atom_site_U_iso_or_equiv
_atom_site_adp_type
_atom_site_occupancy
_atom_site_symmetry_multiplicity
_atom_site_calc_flag
_atom_site_refinement_flags
C1 C -0.0242(2) 0.04871(15) 0.20759(8) 0.0199(3) Uani 1 1 d .
C2 C 0.0160(2) 0.01302(14) 0.28052(8) 0.0181(3) Uani 1 1 d .
C3 C -0.1117(2) 0.02102(15) 0.33188(9) 0.0218(3) Uani 1 1 d .
C4 C -0.3065(2) 0.06648(18) 0.31936(9) 0.0276(4) Uani 1 1 d .
H4A H -0.3236(3) 0.1546(13) 0.3378(3) 0.033 Uiso 1 1 calc R
H4B H -0.3934(13) 0.0076(9) 0.3420(4) 0.033 Uiso 1 1 calc R
C5 C -0.3418(2) 0.06692(17) 0.24182(9) 0.0262(3) Uani 1 1 d .
H5 H -0.455(2) 0.1198(11) 0.23364(19) 0.031 Uiso 1 1 calc R
C6 C 0.1567(2) -0.06825(15) 0.37303(7) 0.0212(3) Uani 1 1 d .
C7 C -0.0236(2) -0.02963(15) 0.39231(8) 0.0223(3) Uani 1 1 d .
C8 C 0.2819(3) -0.12293(16) 0.42010(8) 0.0280(4) Uani 1 1 d .
H8 H 0.406(3) -0.1511(6) 0.4061(3) 0.034 Uiso 1 1 calc R
C9 C 0.2218(3) -0.13522(18) 0.48761(8) 0.0357(4) Uani 1 1 d .
H9 H 0.306(2) -0.1726(10) 0.5219(9) 0.043 Uiso 1 1 calc R
C10 C 0.0445(3) -0.09567(19) 0.50787(9) 0.0383(5) Uani 1 1 d .
H10 H 0.0082(10) -0.1040(3) 0.5557(12) 0.046 Uiso 1 1 calc R
C11 C -0.0803(3) -0.04478(18) 0.46088(9) 0.0323(4) Uani 1 1 d .
H11 H -0.208(3) -0.0193(6) 0.4754(3) 0.039 Uiso 1 1 calc R
C12 C -0.3764(2) -0.07046(17) 0.21233(9) 0.0238(3) Uani 1 1 d .
C13 C -0.0521(2) -0.07557(16) 0.16383(8) 0.0194(3) Uani 1 1 d .
H13 H 0.0365(17) -0.1449(13) 0.1803(3) 0.023 Uiso 1 1 calc R
C14 C -0.2849(2) -0.22401(17) 0.12089(9) 0.0254(3) Uani 1 1 d .
H14A H -0.4174(18) -0.2114(2) 0.1019(3) 0.031 Uiso 1 1 calc R
H14B H -0.2725(3) -0.3184(13) 0.1403(3) 0.031 Uiso 1 1 calc R
C15 C -0.1383(2) -0.19796(17) 0.06479(8) 0.0256(3) Uani 1 1 d .
H15A H -0.0480(13) -0.2720(11) 0.06245(9) 0.031 Uiso 1 1 calc R
H15B H -0.1985(9) -0.1880(2) 0.0191(7) 0.031 Uiso 1 1 calc R
C16 C -0.0401(2) -0.06897(17) 0.08579(8) 0.0248(3) Uani 1 1 d .
H16A H 0.0896(18) -0.06755(18) 0.0700(2) 0.030 Uiso 1 1 calc R
H16B H -0.1053(9) 0.0089(11) 0.0677(3) 0.030 Uiso 1 1 calc R
Cl1 Cl 0.16626(5) 0.14410(4) 0.173218(18) 0.02646(11) Uani 1 1 d .
N1 N -0.19046(19) 0.12920(14) 0.20280(7) 0.0266(3) Uani 1 1 d D
N2 N 0.17847(18) -0.04309(13) 0.30384(6) 0.0190(3) Uani 1 1 d D
N3 N -0.24280(17) -0.12508(13) 0.17374(7) 0.0216(3) Uani 1 1 d .
O1 O -0.52888(15) -0.12541(12) 0.22044(7) 0.0303(3) Uani 1 1 d .
H2 H 0.2794(18) -0.0589(18) 0.2796(9) 0.024(5) Uiso 1 1 d D
H1 H -0.168(3) 0.2095(12) 0.2166(11) 0.041(6) Uiso 1 1 d D

loop_
_atom_site_aniso_label
_atom_site_aniso_U_11
_atom_site_aniso_U_22
_atom_site_aniso_U_33
_atom_site_aniso_U_23
_atom_site_aniso_U_13
_atom_site_aniso_U_12
C1 0.0168(7) 0.0214(7) 0.0215(7) 0.0036(6) 0.0006(6) 0.0004(6)
C2 0.0159(6) 0.0179(7) 0.0204(7) -0.0001(6) 0.0015(6) 0.0003(6)
C3 0.0223(7) 0.0200(7) 0.0230(7) -0.0037(6) 0.0044(6) -0.0007(6)
C4 0.0198(7) 0.0295(8) 0.0334(9) -0.0100(7) 0.0055(7) 0.0021(7)
C5 0.0159(7) 0.0254(8) 0.0373(9) -0.0054(7) -0.0007(7) 0.0054(7)
C6 0.0296(8) 0.0163(7) 0.0176(7) -0.0020(6) -0.0017(6) -0.0012(7)
C7 0.0296(8) 0.0179(7) 0.0194(7) -0.0035(6) 0.0048(6) -0.0046(7)
C8 0.0397(10) 0.0212(8) 0.0232(7) 0.0002(7) -0.0081(7) -0.0007(7)
C9 0.0622(12) 0.0252(9) 0.0196(8) 0.0008(7) -0.0112(8) -0.0058(9)
C10 0.0669(14) 0.0332(10) 0.0150(7) 0.0005(7) 0.0035(9) -0.0142(10)
C11 0.0449(10) 0.0281(9) 0.0240(8) -0.0052(7) 0.0112(8) -0.0091(8)
C12 0.0167(7) 0.0249(8) 0.0298(8) -0.0017(7) -0.0009(6) 0.0029(6)
C13 0.0162(7) 0.0229(7) 0.0191(7) 0.0018(6) 0.0009(6) 0.0023(6)
C14 0.0237(8) 0.0239(8) 0.0287(8) -0.0050(7) 0.0005(6) -0.0006(6)
C15 0.0285(8) 0.0251(8) 0.0231(7) -0.0010(6) 0.0006(7) 0.0022(7)
C16 0.0275(8) 0.0277(8) 0.0190(7) 0.0016(6) -0.0019(6) -0.0012(7)
Cl1 0.02793(19) 0.0300(2) 0.02142(16) 0.00558(16) 0.00004(15) -0.00852(16)
N1 0.0232(6) 0.0215(7) 0.0350(7) 0.0029(6) -0.0014(6) 0.0062(6)
N2 0.0164(6) 0.0233(6) 0.0173(6) 0.0005(5) 0.0009(5) 0.0028(5)
N3 0.0166(6) 0.0224(6) 0.0258(6) -0.0017(6) 0.0014(5) 0.0007(5)
O1 0.0171(5) 0.0335(6) 0.0403(6) -0.0086(6) 0.0050(5) -0.0008(5)

loop_
_atom_type_symbol
_atom_type_description
_atom_type_scat_dispersion_real
_atom_type_scat_dispersion_imag
_atom_type_scat_source
C C 0.0181 0.0091 'International Tables Vol C Tables 4.2.6.8 and 6.1.1.4'
H H 0.0000 0.0000 'International Tables Vol C Tables 4.2.6.8 and 6.1.1.4'
Cl Cl 0.3639 0.7018 'International Tables Vol C Tables 4.2.6.8 and 6.1.1.4'
N N 0.0311 0.0180 'International Tables Vol C Tables 4.2.6.8 and 6.1.1.4'
O O 0.0492 0.0322 'International Tables Vol C Tables 4.2.6.8 and 6.1.1.4'

loop_
_exptl_crystal_face_index_h
_exptl_crystal_face_index_k
_exptl_crystal_face_index_l
_exptl_crystal_face_perp_dist
_exptl_oxdiff_crystal_face_indexfrac_h
_exptl_oxdiff_crystal_face_indexfrac_k
_exptl_oxdiff_crystal_face_indexfrac_l
_exptl_oxdiff_crystal_face_x
_exptl_oxdiff_crystal_face_y
_exptl_oxdiff_crystal_face_z
-1 6 -1 0.1066 -1.0042 5.9964 -1.0128 0.4967 -0.5256 -0.6014
4 2 4 0.1083 3.9967 1.9976 4.0000 -0.4247 0.3634 -0.7805
-1 -6 -1 0.0856 -0.9949 -5.9959 -0.9892 -0.2242 0.2770 0.8691
-4 -1 -4 0.1032 -3.9975 -0.9982 -4.0020 0.4848 -0.4302 0.6580
-1 0 12 0.0444 -1.0051 0.0000 12.0031 -0.7510 -0.6193 -0.0290
1 0 -12 0.0281 1.0051 -0.0000 -12.0031 0.7510 0.6193 0.0290
4 -1 4 0.1130 3.9991 -1.0005 4.0059 -0.6049 0.5640 -0.4129
2 -6 2 0.1012 2.0038 -5.9967 2.0138 -0.6329 0.6498 0.4675
3 5 2 0.0951 2.9952 4.9960 1.9928 -0.0400 0.0765 -1.0017
2 6 1 0.0887 1.9949 5.9956 0.9899 0.1563 -0.1147 -0.9904

loop_
_geom_angle_atom_site_label_1
_geom_angle_atom_site_label_2
_geom_angle_atom_site_label_3
_geom_angle
C2 C1 C13 110.79(12)
C2 C1 Cl1 109.52(10)
C13 C1 Cl1 109.44(10)
N1 C1 C2 110.93(12)
N1 C1 C13 108.50(13)
N1 C1 Cl1 107.60(10)
C3 C2 C1 123.55(14)
C3 C2 N2 110.90(14)
N2 C2 C1 125.30(13)
C2 C3 C4 122.17(15)
C2 C3 C7 106.41(14)
C7 C3 C4 131.27(15)
C3 C4 H4A 110.0
C3 C4 H4B 110.0
C3 C4 C5 108.49(13)
H4A C4 H4B 108.4
C5 C4 H4A 110.0
C5 C4 H4B 110.0
C4 C5 H5 107.3
C12 C5 C4 113.29(15)
C12 C5 H5 107.3
N1 C5 C4 112.81(14)
N1 C5 H5 107.3
N1 C5 C12 108.54(13)
C8 C6 C7 122.00(15)
N2 C6 C7 108.28(14)
N2 C6 C8 129.72(16)
C6 C7 C3 106.83(14)
C11 C7 C3 133.72(17)
C11 C7 C6 119.44(16)
C6 C8 H8 121.5
C9 C8 C6 117.00(18)
C9 C8 H8 121.5
C8 C9 H9 119.1
C8 C9 C10 121.79(18)
C10 C9 H9 119.1
C9 C10 H10 119.5
C11 C10 C9 121.02(16)
C11 C10 H10 119.5
C7 C11 H11 120.6
C10 C11 C7 118.72(18)
C10 C11 H11 120.6
N3 C12 C5 118.02(14)
O1 C12 C5 120.38(14)
O1 C12 N3 121.44(15)
C1 C13 H13 108.3
C16 C13 C1 120.71(14)
C16 C13 H13 108.3
N3 C13 C1 109.18(12)
N3 C13 H13 108.3
N3 C13 C16 101.43(12)
H14A C14 H14B 109.0
C15 C14 H14A 111.0
C15 C14 H14B 111.0
N3 C14 H14A 111.0
N3 C14 H14B 111.0
N3 C14 C15 103.78(13)
C14 C15 H15A 110.6
C14 C15 H15B 110.6
H15A C15 H15B 108.7
C16 C15 C14 105.76(13)
C16 C15 H15A 110.6
C16 C15 H15B 110.6
C13 C16 C15 101.61(13)
C13 C16 H16A 111.4
C13 C16 H16B 111.4
C15 C16 H16A 111.4
C15 C16 H16B 111.4
H16A C16 H16B 109.3
C1 N1 C5 109.71(12)
C1 N1 H1 110.6(16)
C5 N1 H1 112.3(16)
C2 N2 C6 107.54(13)
C2 N2 H2 126.8(12)
C6 N2 H2 125.6(12)
C12 N3 C13 126.99(14)
C12 N3 C14 121.76(13)
C14 N3 C13 109.43(12)

loop_
_geom_bond_atom_site_label_1
_geom_bond_atom_site_label_2
_geom_bond_distance
C1 C2 1.494(2)
C1 C13 1.533(2)
C1 Cl1 1.8072(16)
C1 N1 1.4519(19)
C2 C3 1.362(2)
C2 N2 1.378(2)
C3 C4 1.497(2)
C3 C7 1.432(2)
C4 H4A 0.9703
C4 H4B 0.9703
C4 C5 1.531(2)
C5 H5 0.9906
C5 C12 1.526(2)
C5 N1 1.471(2)
C6 C7 1.408(2)
C6 C8 1.400(2)
C6 N2 1.3802(19)
C7 C11 1.405(2)
C8 H8 0.9759
C8 C9 1.390(2)
C9 H9 0.9792
C9 C10 1.396(3)
C10 H10 0.9702
C10 C11 1.383(3)
C11 H11 0.9993
C12 N3 1.341(2)
C12 O1 1.242(2)
C13 H13 1.0018
C13 C16 1.524(2)
C13 N3 1.4752(18)
C14 H14A 1.0321
C14 H14B 1.0321
C14 C15 1.542(2)
C14 N3 1.468(2)
C15 H15A 0.9943
C15 H15B 0.9943
C15 C16 1.541(2)
C16 H16A 0.9837
C16 H16B 0.9837
N1 H1 0.872(10)
N2 H2 0.881(9)
